data_9010640
loop_
_publ_author_name
'Hawthorne, F. C.'
'Harlow, G. E.'

_publ_section_title
;The crystal chemistry of Al-rich amphiboles: sadanagaite and
 potassic-ferrisadanagaite Locality: Ilmen alkaline massif, South Urals,
 Russia
;
_journal_name_full 'The Canadian Mineralogist'
_journal_page_first 151
_journal_page_last 162
_journal_paper_doi 10.3749/canmin.46.1.151
_journal_volume 46
_journal_year 2008
_chemical_compound_source 'Ilmen alkaline massif, South Urals, Russia'
_chemical_formula_sum
;Al3.62 Ca1.72 F0.3 Fe3.11 H1.7 K0.62 Mg0.68 Mn0.26 Na0.6 O23.7 Si5.1 Ti0.21
 Zn0.02
;
_chemical_name_mineral Potassic-ferrisadanagaite
_space_group_IT_number 12
_symmetry_space_group_name_Hall '-C 2y'
_symmetry_space_group_name_H-M 'C 1 2/m 1'
_cell_angle_alpha 90
_cell_angle_beta 105.19
_cell_angle_gamma 90
_cell_formula_units_Z 2
_cell_length_a 9.9257
_cell_length_b 18.0917
_cell_length_c 5.3709
_cell_volume 930.771
_database_code_amcsd 0006161
_exptl_crystal_density_diffrn 3.391
_cod_original_formula_sum 'K.62 Na.6 Ca1.72 Mg.68 Fe3.11 Mn.26 Al3.62 Ti.21 Zn.02 Si5.1 O23.7 F.3 H1.7'
_cod_database_code 9010640

loop_
_space_group_symop_operation_xyz
x,y,z
1/2+x,1/2+y,z
x,-y,z
1/2+x,1/2-y,z
-x,y,-z
1/2-x,1/2+y,-z
-x,-y,-z
1/2-x,1/2-y,-z

loop_
_atom_site_aniso_label
_atom_site_aniso_U_11
_atom_site_aniso_U_22
_atom_site_aniso_U_33
_atom_site_aniso_U_12
_atom_site_aniso_U_13
_atom_site_aniso_U_23
CaM4 0.01250 0.01030 0.01100 0.00000 0.00550 0.00000
NaM4 0.01250 0.01030 0.01100 0.00000 0.00550 0.00000
MgM1 0.00820 0.00810 0.00420 0.00000 0.00260 0.00000
Fe2+M1 0.00820 0.00810 0.00420 0.00000 0.00260 0.00000
MnM1 0.00820 0.00810 0.00420 0.00000 0.00260 0.00000
AlM2 0.00430 0.00370 0.00380 0.00000 0.00090 0.00000
Fe3+M2 0.00430 0.00370 0.00380 0.00000 0.00090 0.00000
TiM2 0.00430 0.00370 0.00380 0.00000 0.00090 0.00000
ZnM2 0.00430 0.00370 0.00380 0.00000 0.00090 0.00000
MgM2 0.00430 0.00370 0.00380 0.00000 0.00090 0.00000
MgM3 0.00750 0.00440 0.00450 0.00000 0.00080 0.00000
Fe2+M3 0.00750 0.00440 0.00450 0.00000 0.00080 0.00000
MnM3 0.00750 0.00440 0.00450 0.00000 0.00080 0.00000
SiT1 0.01070 0.01060 0.00990 -0.00070 0.00200 -0.00020
AlT1 0.01070 0.01060 0.00990 -0.00070 0.00200 -0.00020
SiT2 0.00940 0.00930 0.00750 -0.00020 0.00200 0.00010
AlT2 0.00940 0.00930 0.00750 -0.00020 0.00200 0.00010
O1 0.01180 0.01390 0.01130 -0.00050 0.00270 -0.00060
O2 0.01130 0.01290 0.01050 0.00090 0.00130 0.00030
O-h3 0.01130 0.01560 0.01290 0.00000 0.00280 0.00000
F3 0.01130 0.01560 0.01290 0.00000 0.00280 0.00000
O4 0.01440 0.01140 0.01230 -0.00030 0.00560 -0.00020
O5 0.01130 0.01470 0.01210 -0.00050 0.00240 0.00290
O6 0.01170 0.01470 0.01490 0.00170 0.00330 -0.00330
O7 0.01580 0.01400 0.02250 0.00000 0.00410 0.00000

loop_
_atom_site_label
_atom_site_fract_x
_atom_site_fract_y
_atom_site_fract_z
_atom_site_occupancy
_atom_site_U_iso_or_equiv
_atom_site_type_symbol
_atom_site_attached_hydrogens
KAm 0.02223 0.50000 0.04661 0.05000 0.01770 K 0
KAm* 0.06500 0.50000 0.13100 0.26000 0.01770 K 0
NaA2 0.00000 0.47950 0.00000 0.16000 0.01770 Na 0
CaM4 0.00000 0.28249 0.50000 0.86000 0.01080 Ca 0
NaM4 0.00000 0.28249 0.50000 0.14000 0.01080 Na 0
MgM1 0.00000 0.09139 0.50000 0.18500 0.00660 Mg 0
Fe2+M1 0.00000 0.09139 0.50000 0.77500 0.00660 Fe 0
MnM1 0.00000 0.09139 0.50000 0.04000 0.00660 Mn 0
AlM2 0.00000 0.17959 0.00000 0.36000 0.00400 Al 0
Fe3+M2 0.00000 0.17959 0.00000 0.42000 0.00400 Fe 0
TiM2 0.00000 0.17959 0.00000 0.10500 0.00400 Ti 0
ZnM2 0.00000 0.17959 0.00000 0.01000 0.00400 Zn 0
MgM2 0.00000 0.17959 0.00000 0.10500 0.00400 Mg 0
MgM3 0.00000 0.00000 0.00000 0.10000 0.00560 Mg 0
Fe2+M3 0.00000 0.00000 0.00000 0.72000 0.00560 Fe 0
MnM3 0.00000 0.00000 0.00000 0.18000 0.00560 Mn 0
SiT1 0.27785 0.08708 0.30453 0.47000 0.01051 Si 0
AlT1 0.27785 0.08708 0.30453 0.53000 0.01051 Al 0
SiT2 0.29168 0.17379 0.81893 0.80500 0.00879 Si 0
AlT2 0.29168 0.17379 0.81893 0.19500 0.00879 Al 0
O1 0.10290 0.09398 0.20990 1.00000 0.01240 O 0
O2 0.11870 0.17763 0.74490 1.00000 0.01190 O 0
O-h3 0.11010 0.00000 0.71060 0.85000 0.01330 O 0
F3 0.11010 0.00000 0.71060 0.15000 0.01330 F 0
O4 0.37150 0.25126 0.79540 1.00000 0.01230 O 0
O5 0.35180 0.13948 0.11360 1.00000 0.01280 O 0
O6 0.34060 0.11902 0.60820 1.00000 0.01380 O 0
O7 0.33000 0.00000 0.28780 1.00000 0.01760 O 0
H 0.21060 0.00000 0.74000 0.85000 0.01599 H 0

loop_
_cod_changelog_entry_id
_cod_changelog_entry_author
_cod_changelog_entry_date
_cod_changelog_entry_text
1
;cod-tools version 3.8.0
Id: cif_guess_AMCSD_atom_types 9581 2023-05-17 12:35:41Z saulius
;
2023-05-18T11:41:13+03:00
;Derived atom types and hydrogen counts
from atom names that follow the AMCSD naming convention
(Wat == water, O-H == hydroxyl).
;
2
;cod-tools version 3.10.1
Id: cif_fix_AMCSD_aniso_labels 10200 2024-08-01 14:09:44Z saulius
;
2024-08-02T12:21:33+03:00
;Changed the following '_atom_site_aniso_label' values:
'Oh3' -> 'O-h3'
;

loop_
_cod_related_entry_id
_cod_related_entry_database
_cod_related_entry_code
1 AMCSD 0006161
